data_9007741
loop_
_publ_author_name
'Bartmann, K.'
'Mootz, D.'

_publ_section_title
;
 Structures of two strong Bronsted acids: (I) fluorosulfuric
 acid and (II) trifluoromethanesulfonic acid
 Sample: T = 123 K
;
_journal_name_full 'Acta Crystallographica, Section C'
_journal_page_first 319
_journal_page_last 320
_journal_paper_doi 10.1107/S0108270189010395
_journal_volume 46
_journal_year 1990
_chemical_formula_structural FSO2(OH)
_chemical_formula_sum 'F H O3 S'
_space_group_IT_number 19
_symmetry_space_group_name_Hall 'P 2ac 2ab'
_symmetry_space_group_name_H-M 'P 21 21 21'
_cell_angle_alpha 90
_cell_angle_beta 90
_cell_angle_gamma 90
_cell_formula_units_Z 4
_cell_length_a 4.868
_cell_length_b 6.736
_cell_length_c 9.359
_cell_volume 306.890
_database_code_amcsd 0010101
_diffrn_ambient_temperature 123
_exptl_crystal_density_diffrn 2.166
_cod_depositor_comments
;
  Z value inserted to be consistent with given formula
                               Miguel.
;
_cod_original_formula_sum 'S F O3 H'
_cod_database_code 9007741
_amcsd_formula_title FSO2(OH)

loop_
_space_group_symop_operation_xyz
x,y,z
-x,1/2+y,1/2-z
1/2+x,1/2-y,-z
1/2-x,-y,1/2+z

loop_
_atom_site_label
_atom_site_fract_x
_atom_site_fract_y
_atom_site_fract_z
_atom_site_U_iso_or_equiv
S -0.16332 0.52793 0.91081 0.01270
F 0.14520 0.50130 0.87970 0.02470
O1 -0.28630 0.38300 0.80440 0.01920
O2 -0.20800 0.44840 0.04940 0.02250
O3 -0.22700 0.72790 0.87980 0.02100
H -0.29900 0.42100 0.74400 0.05900

loop_
_cod_related_entry_id
_cod_related_entry_database
_cod_related_entry_code
1 AMCSD 0010101
